data_4132549
loop_
_publ_author_name
'Wu, Kailong'
'Zhang, Tao'
'Wang, Zian'
'Wang, Lian'
'Zhan, Lisi'
'Gong, Shaolong'
'Zhong, Cheng'
'Lu, Zheng-Hong'
'Zhang, Song'
'Yang, Chuluo'

_publ_section_title
;
 De Novo Design of Excited-State Intramolecular Proton Transfer Emitters
 via a Thermally Activated Delayed Fluorescence Channel.
;
_journal_issue 28
_journal_name_full 'Journal of the American Chemical Society'
_journal_page_first 8877
_journal_page_last 8886
_journal_paper_doi 10.1021/jacs.8b04795
_journal_volume 140
_journal_year 2018
_chemical_formula_sum 'C41 H30 N2 O4'
_chemical_formula_weight 614.67
_chemical_name_common PXZDMePDO
_space_group_IT_number 15
_space_group_name_Hall '-C 2yc'
_space_group_name_H-M_alt 'C 1 2/c 1'
_symmetry_cell_setting monoclinic
_symmetry_space_group_name_H-M 'C 1 2/c 1'
_atom_sites_solution_hydrogens geom
_atom_sites_solution_primary direct
_atom_sites_solution_secondary difmap
_audit_creation_method SHELXL-97
_cell_angle_alpha 90.00
_cell_angle_beta 102.729(6)
_cell_angle_gamma 90.00
_cell_formula_units_Z 4
_cell_length_a 12.253(3)
_cell_length_b 13.695(3)
_cell_length_c 18.695(5)
_cell_measurement_reflns_used 7352
_cell_measurement_temperature 296(2)
_cell_measurement_theta_max 28.66
_cell_measurement_theta_min 2.23
_cell_volume 3060.0(13)
_computing_cell_refinement 'Bruker SMART'
_computing_data_collection 'Bruker SMART'
_computing_data_reduction 'Bruker SMART'
_computing_molecular_graphics 'Bruker SHELXTL'
_computing_publication_material 'Bruker SHELXTL'
_computing_structure_refinement 'SHELXL-97 (Sheldrick, 1997)'
_computing_structure_solution 'SHELXS-97 (Sheldrick, 1990)'
_diffrn_ambient_temperature 296(2)
_diffrn_measured_fraction_theta_full 0.952
_diffrn_measured_fraction_theta_max 0.952
_diffrn_measurement_device_type 'CCD area detector'
_diffrn_measurement_method 'phi and omega scans'
_diffrn_radiation_monochromator graphite
_diffrn_radiation_source 'fine-focus sealed tube'
_diffrn_radiation_type MoK\a
_diffrn_radiation_wavelength 0.71073
_diffrn_reflns_av_R_equivalents 0.0240
_diffrn_reflns_av_sigmaI/netI 0.0208
_diffrn_reflns_limit_h_max 15
_diffrn_reflns_limit_h_min -16
_diffrn_reflns_limit_k_max 15
_diffrn_reflns_limit_k_min -18
_diffrn_reflns_limit_l_max 25
_diffrn_reflns_limit_l_min -25
_diffrn_reflns_number 14395
_diffrn_reflns_theta_full 28.72
_diffrn_reflns_theta_max 28.72
_diffrn_reflns_theta_min 2.23
_exptl_absorpt_coefficient_mu 0.086
_exptl_crystal_density_diffrn 1.334
_exptl_crystal_density_method 'not measured'
_exptl_crystal_description block
_exptl_crystal_F_000 1288
_refine_diff_density_max 0.300
_refine_diff_density_min -0.250
_refine_diff_density_rms 0.049
_refine_ls_extinction_method none
_refine_ls_goodness_of_fit_ref 1.029
_refine_ls_hydrogen_treatment mixed
_refine_ls_matrix_type full
_refine_ls_number_parameters 214
_refine_ls_number_reflns 3782
_refine_ls_number_restraints 0
_refine_ls_restrained_S_all 1.029
_refine_ls_R_factor_all 0.0552
_refine_ls_R_factor_gt 0.0465
_refine_ls_shift/su_max 0.000
_refine_ls_shift/su_mean 0.000
_refine_ls_structure_factor_coef Fsqd
_refine_ls_weighting_details 'calc w=1/[\s^2^(Fo^2^)+(0.0694P)^2^+1.8633P] where P=(Fo^2^+2Fc^2^)/3'
_refine_ls_weighting_scheme calc
_refine_ls_wR_factor_gt 0.1245
_refine_ls_wR_factor_ref 0.1347
_reflns_number_gt 3193
_reflns_number_total 3782
_reflns_threshold_expression >2sigma(I)
_cod_data_source_file ja8b04795_si_003.cif
_cod_data_source_block 1a
_cod_depositor_comments
;
The following automatic conversions were performed:

data item '_symmetry_cell_setting' value 'Monoclinic' was changed to
'monoclinic' in accordance with the
/home/saulius/struct/COD-crude-data/automatic-downloads/DataCite-retrospective/ACS/depositions/lib/dictionaries/cif_core.dic
dictionary named 'cif_core.dic' version 2.4.2 last updated on
2011-04-26.

Automatic conversion script
Id: cif_fix_values 6909 2019-04-08 15:41:33Z antanas 
;
_cod_original_cell_volume 3060.1(13)
_cod_original_sg_symbol_H-M 'C2/c  '
_cod_database_code 4132549

loop_
_symmetry_equiv_pos_as_xyz
'x, y, z'
'-x, y, -z+1/2'
'x+1/2, y+1/2, z'
'-x+1/2, y+1/2, -z+1/2'
'-x, -y, -z'
'x, -y, z-1/2'
'-x+1/2, -y+1/2, -z'
'x+1/2, -y+1/2, z-1/2'

loop_
_atom_site_label
_atom_site_type_symbol
_atom_site_fract_x
_atom_site_fract_y
_atom_site_fract_z
_atom_site_U_iso_or_equiv
_atom_site_adp_type
_atom_site_occupancy
_atom_site_symmetry_multiplicity
_atom_site_calc_flag
_atom_site_refinement_flags
N1 N 0.90190(10) 0.04002(8) 0.40594(7) 0.0396(3) Uani 1 1 d .
O1 O 0.85017(9) -0.15236(7) 0.44129(6) 0.0463(3) Uani 1 1 d .
O3 O 0.80553(8) 0.42447(7) 0.21055(6) 0.0469(3) Uani 1 1 d .
C4 C 0.90011(9) 0.30542(8) 0.29108(6) 0.0278(2) Uani 1 1 d .
C5 C 0.89438(10) 0.39775(8) 0.24710(6) 0.0291(2) Uani 1 1 d .
C6 C 0.81859(11) 0.02272(9) 0.44519(7) 0.0325(3) Uani 1 1 d .
C7 C 0.79528(11) -0.07327(10) 0.46272(7) 0.0356(3) Uani 1 1 d .
C8 C 0.96139(11) -0.03977(9) 0.38626(7) 0.0329(3) Uani 1 1 d .
C9 C 0.90098(11) 0.13062(9) 0.36704(7) 0.0338(3) Uani 1 1 d .
C10 C 0.98197(11) 0.28712(9) 0.35368(7) 0.0362(3) Uani 1 1 d .
H10 H 1.0376 0.3332 0.3700 0.043 Uiso 1 1 calc R
C11 C 0.71568(13) -0.09311(12) 0.50244(9) 0.0470(4) Uani 1 1 d .
H11 H 0.7016 -0.1573 0.5140 0.056 Uiso 1 1 calc R
C12 C 1.0000 0.45907(11) 0.2500 0.0291(3) Uani 1 2 d S
C13 C 0.81864(11) 0.23487(10) 0.26651(8) 0.0388(3) Uani 1 1 d .
H13 H 0.7628 0.2466 0.2249 0.047 Uiso 1 1 calc R
C14 C 0.75927(13) 0.09738(11) 0.46912(8) 0.0428(3) Uani 1 1 d .
H14 H 0.7739 0.1618 0.4585 0.051 Uiso 1 1 calc R
C15 C 1.01472(14) 0.52518(10) 0.31806(8) 0.0437(3) Uani 1 1 d .
H15A H 1.0782 0.5670 0.3203 0.066 Uiso 1 1 calc R
H15B H 1.0264 0.4855 0.3614 0.066 Uiso 1 1 calc R
H15C H 0.9488 0.5642 0.3149 0.066 Uiso 1 1 calc R
C16 C 0.82037(12) 0.14730(10) 0.30390(8) 0.0412(3) Uani 1 1 d .
H16 H 0.7671 0.0996 0.2864 0.049 Uiso 1 1 calc R
C17 C 1.04669(12) -0.02895(11) 0.34877(9) 0.0432(3) Uani 1 1 d .
H17 H 1.0655 0.0331 0.3352 0.052 Uiso 1 1 calc R
C18 C 0.93533(11) -0.13398(9) 0.40528(7) 0.0358(3) Uani 1 1 d .
C19 C 0.99316(15) -0.21357(11) 0.38862(10) 0.0503(4) Uani 1 1 d .
H19 H 0.9753 -0.2758 0.4024 0.060 Uiso 1 1 calc R
C20 C 0.98159(12) 0.20027(10) 0.39226(7) 0.0395(3) Uani 1 1 d .
H20 H 1.0356 0.1892 0.4349 0.047 Uiso 1 1 calc R
C21 C 0.67856(14) 0.07778(14) 0.50862(9) 0.0527(4) Uani 1 1 d .
H21 H 0.6391 0.1287 0.5240 0.063 Uiso 1 1 calc R
C22 C 1.10415(15) -0.10931(13) 0.33128(10) 0.0539(4) Uani 1 1 d .
H22 H 1.1607 -0.1009 0.3058 0.065 Uiso 1 1 calc R
C23 C 0.65676(15) -0.01758(15) 0.52510(10) 0.0581(4) Uani 1 1 d .
H23 H 0.6024 -0.0309 0.5515 0.070 Uiso 1 1 calc R
C24 C 1.07816(16) -0.20126(13) 0.35125(11) 0.0587(4) Uani 1 1 d .
H24 H 1.1173 -0.2551 0.3398 0.070 Uiso 1 1 calc R

loop_
_atom_site_aniso_label
_atom_site_aniso_U_11
_atom_site_aniso_U_22
_atom_site_aniso_U_33
_atom_site_aniso_U_23
_atom_site_aniso_U_13
_atom_site_aniso_U_12
N1 0.0477(6) 0.0246(5) 0.0545(7) 0.0121(5) 0.0285(5) 0.0055(5)
O1 0.0537(6) 0.0274(5) 0.0627(7) 0.0121(4) 0.0239(5) -0.0008(4)
O3 0.0376(5) 0.0406(5) 0.0613(6) 0.0188(5) 0.0081(5) 0.0079(4)
C4 0.0290(5) 0.0224(5) 0.0342(6) 0.0038(4) 0.0116(4) 0.0006(4)
C5 0.0339(6) 0.0218(5) 0.0340(6) 0.0032(4) 0.0129(5) 0.0036(4)
C6 0.0350(6) 0.0318(6) 0.0326(6) 0.0062(5) 0.0113(5) -0.0013(5)
C7 0.0370(6) 0.0343(6) 0.0358(6) 0.0083(5) 0.0088(5) -0.0030(5)
C8 0.0358(6) 0.0273(6) 0.0365(6) 0.0047(5) 0.0096(5) 0.0031(5)
C9 0.0390(6) 0.0238(5) 0.0434(7) 0.0079(5) 0.0195(5) 0.0021(5)
C10 0.0406(7) 0.0291(6) 0.0368(6) 0.0050(5) 0.0042(5) -0.0085(5)
C11 0.0455(8) 0.0504(8) 0.0483(8) 0.0138(6) 0.0167(6) -0.0087(6)
C12 0.0386(8) 0.0174(6) 0.0344(8) 0.000 0.0149(7) 0.000
C13 0.0335(6) 0.0331(6) 0.0465(7) 0.0078(5) 0.0020(5) -0.0049(5)
C14 0.0491(8) 0.0385(7) 0.0452(7) 0.0019(6) 0.0198(6) 0.0019(6)
C15 0.0586(9) 0.0270(6) 0.0504(8) -0.0135(5) 0.0224(7) -0.0026(6)
C16 0.0379(7) 0.0284(6) 0.0563(8) 0.0052(6) 0.0083(6) -0.0100(5)
C17 0.0447(7) 0.0364(7) 0.0532(8) 0.0054(6) 0.0212(6) 0.0036(6)
C18 0.0392(6) 0.0287(6) 0.0390(6) 0.0048(5) 0.0076(5) 0.0006(5)
C19 0.0593(9) 0.0273(6) 0.0644(10) 0.0022(6) 0.0142(8) 0.0061(6)
C20 0.0441(7) 0.0350(6) 0.0372(6) 0.0108(5) 0.0042(5) -0.0027(6)
C21 0.0528(9) 0.0626(10) 0.0490(8) -0.0014(7) 0.0246(7) 0.0077(8)
C22 0.0501(9) 0.0525(9) 0.0659(10) -0.0014(8) 0.0274(8) 0.0089(7)
C23 0.0526(9) 0.0770(12) 0.0530(9) 0.0116(8) 0.0297(7) -0.0040(9)
C24 0.0618(10) 0.0410(8) 0.0767(12) -0.0063(8) 0.0228(9) 0.0152(7)

loop_
_atom_type_symbol
_atom_type_description
_atom_type_scat_dispersion_real
_atom_type_scat_dispersion_imag
_atom_type_scat_source
C C 0.0033 0.0016 'International Tables Vol C Tables 4.2.6.8 and 6.1.1.4'
H H 0.0000 0.0000 'International Tables Vol C Tables 4.2.6.8 and 6.1.1.4'
N N 0.0061 0.0033 'International Tables Vol C Tables 4.2.6.8 and 6.1.1.4'
O O 0.0106 0.0060 'International Tables Vol C Tables 4.2.6.8 and 6.1.1.4'

loop_
_geom_angle_atom_site_label_1
_geom_angle_atom_site_label_2
_geom_angle_atom_site_label_3
_geom_angle
_geom_angle_site_symmetry_1
_geom_angle_site_symmetry_3
C6 N1 C8 118.98(10) . .
C6 N1 C9 119.03(10) . .
C8 N1 C9 119.02(10) . .
C7 O1 C18 117.80(10) . .
C10 C4 C13 119.07(11) . .
C10 C4 C5 123.53(11) . .
C13 C4 C5 117.39(11) . .
O3 C5 C4 119.51(11) . .
O3 C5 C12 120.18(10) . .
C4 C5 C12 120.30(10) . .
C14 C6 C7 117.98(12) . .
C14 C6 N1 122.60(12) . .
C7 C6 N1 119.40(12) . .
C11 C7 O1 116.75(12) . .
C11 C7 C6 121.13(14) . .
O1 C7 C6 122.11(12) . .
C17 C8 C18 117.89(12) . .
C17 C8 N1 122.69(12) . .
C18 C8 N1 119.42(12) . .
C20 C9 C16 120.07(11) . .
C20 C9 N1 119.94(12) . .
C16 C9 N1 119.99(12) . .
C4 C10 C20 120.51(12) . .
C7 C11 C23 119.88(14) . .
C5 C12 C5 113.61(13) . 2_755
C5 C12 C15 107.19(7) . .
C5 C12 C15 110.40(8) 2_755 .
C5 C12 C15 110.40(8) . 2_755
C5 C12 C15 107.18(7) 2_755 2_755
C15 C12 C15 107.96(15) . 2_755
C16 C13 C4 120.26(12) . .
C21 C14 C6 121.11(14) . .
C9 C16 C13 120.19(12) . .
C22 C17 C8 120.87(14) . .
C19 C18 O1 116.63(12) . .
C19 C18 C8 121.22(13) . .
O1 C18 C8 122.15(12) . .
C18 C19 C24 120.04(14) . .
C9 C20 C10 119.86(12) . .
C23 C21 C14 119.88(15) . .
C24 C22 C17 120.36(15) . .
C11 C23 C21 120.01(14) . .
C22 C24 C19 119.62(15) . .

loop_
_geom_bond_atom_site_label_1
_geom_bond_atom_site_label_2
_geom_bond_distance
_geom_bond_site_symmetry_2
N1 C6 1.4024(16) .
N1 C8 1.4067(17) .
N1 C9 1.4368(15) .
O1 C7 1.3800(17) .
O1 C18 1.3839(17) .
O3 C5 1.2076(15) .
C4 C10 1.3861(17) .
C4 C13 1.3924(17) .
C4 C5 1.5015(15) .
C5 C12 1.5337(15) .
C6 C14 1.3847(19) .
C6 C7 1.3994(17) .
C7 C11 1.3770(19) .
C8 C17 1.3887(19) .
C8 C18 1.3940(17) .
C9 C20 1.3794(19) .
C9 C16 1.381(2) .
C10 C20 1.3915(17) .
C11 C23 1.380(3) .
C12 C5 1.5337(15) 2_755
C12 C15 1.5395(16) .
C12 C15 1.5396(16) 2_755
C13 C16 1.3859(18) .
C14 C21 1.385(2) .
C17 C22 1.384(2) .
C18 C19 1.373(2) .
C19 C24 1.386(3) .
C21 C23 1.381(3) .
C22 C24 1.371(3) .
